data_7037202
loop_
_publ_author_name
'Everett, Matthew'
'Jolleys, Andrew'
'Levason, William'
'Light, Mark E.'
'Pugh, David'
'Reid, Gillian'

_publ_section_title
;
 Cationic aza-macrocyclic complexes of germanium(ii) and silicon(iv).
;
_journal_issue 48
_journal_name_full 'Dalton transactions (Cambridge, England : 2003)'
_journal_page_first 20898
_journal_page_last 20905
_journal_paper_doi 10.1039/c5dt03941j
_journal_volume 44
_journal_year 2015
_chemical_formula_moiety 'C9 H21 Ge N3, C2 H3 N, 2(Cl)'
_chemical_formula_sum 'C11 H24 Cl2 Ge N4'
_chemical_formula_weight 355.83
_chemical_name_systematic
;
 ?
;
_space_group_crystal_system orthorhombic
_space_group_IT_number 33
_space_group_name_Hall 'P 2c -2n'
_space_group_name_H-M_alt 'P n a 21'
_symmetry_space_group_name_Hall 'P 2c -2n'
_symmetry_space_group_name_H-M 'P n a 21'
_atom_sites_solution_hydrogens geom
_audit_creation_method SHELXL-2013
_audit_update_record
;
2015-10-07 deposited with the CCDC.
2015-11-06 downloaded from the CCDC.
;
_cell_angle_alpha 90
_cell_angle_beta 90
_cell_angle_gamma 90
_cell_formula_units_Z 8
_cell_length_a 14.399(5)
_cell_length_b 10.139(5)
_cell_length_c 21.491(5)
_cell_measurement_reflns_used 8246
_cell_measurement_temperature 100(2)
_cell_measurement_theta_max 27.5
_cell_measurement_theta_min 3.1
_cell_volume 3138(2)
_computing_cell_refinement
;
CrystalClear-SM Expert 2.0 r11 (Rigaku, 2011)
;
_computing_data_collection
;
CrystalClear-SM Expert 2.0 r11 (Rigaku, 2011)
;
_computing_data_reduction
;
CrystalClear-SM Expert 2.0 r11 (Rigaku, 2011)
;
_computing_molecular_graphics 'ORTEP-III (Farrugia, 1997)'
_computing_publication_material 'PLATON (Spek, 2003), WinGX (Farrugia, 1999) and enCIFer (Allen et al., 2004).'
_computing_structure_refinement 'SHELXL-2013 (Sheldrick, 2013)'
_computing_structure_solution 'SHELXS-2013 (Sheldrick, 2013)'
_diffrn_ambient_temperature 100(2)
_diffrn_detector 'CCD plate'
_diffrn_detector_area_resol_mean 28.5714
_diffrn_detector_type 'Rigaku HG Saturn724+ (2x2 bin mode)'
_diffrn_measured_fraction_theta_full 0.995
_diffrn_measured_fraction_theta_max 0.996
_diffrn_measurement_device 'four-circle \k diffractometer'
_diffrn_measurement_device_type 'Rigaku AFC12 (Right)'
_diffrn_measurement_method 'profile data from \w-scans'
_diffrn_measurement_specimen_support 'MiTeGen micromount'
_diffrn_radiation_collimation 'Confocal mirrors, VHF Varimax '
_diffrn_radiation_type MoK\a
_diffrn_radiation_wavelength 0.71075
_diffrn_reflns_av_R_equivalents 0.0823
_diffrn_reflns_av_unetI/netI 0.1267
_diffrn_reflns_laue_measured_fraction_full 0.995
_diffrn_reflns_laue_measured_fraction_max 0.996
_diffrn_reflns_limit_h_max 14
_diffrn_reflns_limit_h_min -18
_diffrn_reflns_limit_k_max 9
_diffrn_reflns_limit_k_min -13
_diffrn_reflns_limit_l_max 27
_diffrn_reflns_limit_l_min -17
_diffrn_reflns_number 11548
_diffrn_reflns_point_group_measured_fraction_full 0.995
_diffrn_reflns_point_group_measured_fraction_max 0.996
_diffrn_reflns_theta_full 25.240
_diffrn_reflns_theta_max 27.475
_diffrn_reflns_theta_min 3.103
_diffrn_source 'Rotating Anode'
_diffrn_source_current 55.0
_diffrn_source_power 2.475
_diffrn_source_voltage 45.0
_exptl_absorpt_coefficient_mu 2.284
_exptl_absorpt_correction_T_max 1.000
_exptl_absorpt_correction_T_min 0.489
_exptl_absorpt_correction_type multi-scan
_exptl_absorpt_process_details 'CrystalClear-SM Expert 2.0 r11 (Rigaku, 2011)'
_exptl_crystal_colour colourless
_exptl_crystal_density_diffrn 1.507
_exptl_crystal_description needle
_exptl_crystal_F_000 1472
_exptl_crystal_size_max 0.090
_exptl_crystal_size_mid 0.020
_exptl_crystal_size_min 0.010
_refine_diff_density_max 0.940
_refine_diff_density_min -0.797
_refine_diff_density_rms 0.147
_refine_ls_abs_structure_details
;
 Refined as an inversion twin.

 Isotropic thermal parameter restraints were applied to some carbon atoms.
;
_refine_ls_abs_structure_Flack 0.21(3)
_refine_ls_extinction_method none
_refine_ls_goodness_of_fit_ref 1.025
_refine_ls_hydrogen_treatment constr
_refine_ls_matrix_type full
_refine_ls_number_parameters 322
_refine_ls_number_reflns 5491
_refine_ls_number_restraints 25
_refine_ls_restrained_S_all 1.024
_refine_ls_R_factor_all 0.1075
_refine_ls_R_factor_gt 0.0608
_refine_ls_shift/su_max 0.000
_refine_ls_shift/su_mean 0.000
_refine_ls_structure_factor_coef Fsqd
_refine_ls_weighting_details 'w=1/[\s^2^(Fo^2^)+(0.0281P)^2^+3.7980P] where P=(Fo^2^+2Fc^2^)/3'
_refine_ls_weighting_scheme calc
_refine_ls_wR_factor_gt 0.1029
_refine_ls_wR_factor_ref 0.1190
_reflns_Friedel_coverage 0.948
_reflns_friedel_fraction_full 0.995
_reflns_friedel_fraction_max 0.996
_reflns_number_gt 3628
_reflns_number_total 5491
_reflns_threshold_expression 'I > 2\s(I)'
_cod_data_source_file c5dt03941j2.cif
_cod_data_source_block shelx
_cod_depositor_comments 'Adding full bibliography for 7037199--7037205.cif.'
_cod_database_code 7037202
_shelx_space_group_comment
;
The symmetry employed for this shelxl refinement is uniquely defined
by the following loop, which should always be used as a source of
symmetry information in preference to the above space-group names.
They are only intended as comments.
;
_shelx_estimated_absorpt_t_min 0.821
_shelx_estimated_absorpt_t_max 0.978
_shelxl_version_number 2013-4

loop_
_space_group_symop_operation_xyz
'x, y, z'
'-x, -y, z+1/2'
'-x+1/2, y+1/2, z+1/2'
'x+1/2, -y+1/2, z'

loop_
_atom_site_label
_atom_site_type_symbol
_atom_site_fract_x
_atom_site_fract_y
_atom_site_fract_z
_atom_site_U_iso_or_equiv
_atom_site_adp_type
_atom_site_occupancy
_atom_site_site_symmetry_order
_atom_site_calc_flag
_atom_site_refinement_flags_posn
_atom_site_refinement_flags_adp
C1 C 0.0443(8) 0.6924(14) 0.3391(7) 0.021(3) Uani 1 1 d . .
H1A H 0.0214 0.6096 0.3580 0.025 Uiso 1 1 calc R U
H1B H 0.1023 0.7179 0.3607 0.025 Uiso 1 1 calc R U
C2 C -0.0271(7) 0.7991(13) 0.3474(6) 0.018(3) Uani 1 1 d . .
H2A H -0.0893 0.7649 0.3361 0.022 Uiso 1 1 calc R U
H2B H -0.0288 0.8272 0.3915 0.022 Uiso 1 1 calc R U
C3 C -0.0862(7) 0.9668(11) 0.2726(6) 0.017(3) Uani 1 1 d . .
H3A H -0.0699 1.0497 0.2508 0.020 Uiso 1 1 calc R U
H3B H -0.1372 0.9857 0.3022 0.020 Uiso 1 1 calc R U
C4 C -0.1168(6) 0.8639(11) 0.2261(6) 0.014(2) Uani 1 1 d . U
H4A H -0.1427 0.7868 0.2484 0.016 Uiso 1 1 calc R U
H4B H -0.1661 0.9008 0.1991 0.016 Uiso 1 1 calc R U
C5 C -0.0373(8) 0.6778(11) 0.1768(6) 0.018(3) Uani 1 1 d . .
H5A H 0.0108 0.6532 0.1461 0.022 Uiso 1 1 calc R U
H5B H -0.0986 0.6506 0.1603 0.022 Uiso 1 1 calc R U
C6 C -0.0187(7) 0.6078(9) 0.2383(7) 0.014(2) Uani 1 1 d . .
H6A H -0.0740 0.6146 0.2654 0.016 Uiso 1 1 calc R U
H6B H -0.0063 0.5132 0.2304 0.016 Uiso 1 1 calc R U
C7 C 0.1459(7) 0.5800(12) 0.2647(7) 0.021(3) Uani 1 1 d . .
H7A H 0.1983 0.6160 0.2883 0.032 Uiso 1 1 calc R U
H7B H 0.1632 0.5719 0.2208 0.032 Uiso 1 1 calc R U
H7C H 0.1296 0.4928 0.2812 0.032 Uiso 1 1 calc R U
C8 C 0.0379(8) 1.0249(12) 0.3446(7) 0.024(3) Uani 1 1 d . .
H8A H 0.0505 1.1006 0.3175 0.036 Uiso 1 1 calc R U
H8B H 0.0961 0.9949 0.3636 0.036 Uiso 1 1 calc R U
H8C H -0.0058 1.0509 0.3773 0.036 Uiso 1 1 calc R U
C9 C -0.0386(7) 0.8925(12) 0.1257(6) 0.020(3) Uani 1 1 d . .
H9A H 0.0133 0.8629 0.0997 0.030 Uiso 1 1 calc R U
H9B H -0.0333 0.9877 0.1330 0.030 Uiso 1 1 calc R U
H9C H -0.0974 0.8737 0.1045 0.030 Uiso 1 1 calc R U
C10 C 0.3474(6) 0.1335(11) 0.1010(6) 0.016(2) Uani 1 1 d . .
H10A H 0.3958 0.0921 0.1272 0.020 Uiso 1 1 calc R U
H10B H 0.3751 0.2113 0.0802 0.020 Uiso 1 1 calc R U
C11 C 0.3147(7) 0.0371(11) 0.0531(5) 0.014(3) Uani 1 1 d . .
H11A H 0.3655 0.0198 0.0231 0.017 Uiso 1 1 calc R U
H11B H 0.2988 -0.0473 0.0737 0.017 Uiso 1 1 calc R U
C12 C 0.2531(7) 0.2040(14) -0.0199(7) 0.019(3) Uani 1 1 d . .
H12A H 0.2525 0.1785 -0.0643 0.022 Uiso 1 1 calc R U
H12B H 0.3160 0.2370 -0.0097 0.022 Uiso 1 1 calc R U
C13 C 0.1833(7) 0.3115(12) -0.0091(6) 0.014(3) Uani 1 1 d . .
H13A H 0.2068 0.3949 -0.0272 0.017 Uiso 1 1 calc R U
H13B H 0.1246 0.2887 -0.0305 0.017 Uiso 1 1 calc R U
C14 C 0.2489(6) 0.3916(11) 0.0904(7) 0.018(3) Uani 1 1 d . U
H14A H 0.3041 0.3841 0.0632 0.022 Uiso 1 1 calc R U
H14B H 0.2372 0.4864 0.0983 0.022 Uiso 1 1 calc R U
C15 C 0.2672(7) 0.3232(11) 0.1504(6) 0.016(3) Uani 1 1 d . .
H15A H 0.2184 0.3466 0.1809 0.019 Uiso 1 1 calc R U
H15B H 0.3278 0.3521 0.1674 0.019 Uiso 1 1 calc R U
C16 C 0.2685(7) 0.1043(11) 0.2007(6) 0.017(3) Uani 1 1 d . U
H16A H 0.2652 0.0092 0.1930 0.025 Uiso 1 1 calc R U
H16B H 0.2148 0.1317 0.2255 0.025 Uiso 1 1 calc R U
H16C H 0.3258 0.1248 0.2233 0.025 Uiso 1 1 calc R U
C17 C 0.1899(7) -0.0192(12) -0.0184(7) 0.023(3) Uani 1 1 d . .
H17A H 0.1337 0.0141 -0.0387 0.034 Uiso 1 1 calc R U
H17B H 0.1737 -0.0932 0.0088 0.034 Uiso 1 1 calc R U
H17C H 0.2342 -0.0489 -0.0500 0.034 Uiso 1 1 calc R U
C18 C 0.0828(7) 0.4197(12) 0.0667(7) 0.018(3) Uani 1 1 d . U
H18A H 0.0947 0.5044 0.0462 0.028 Uiso 1 1 calc R U
H18B H 0.0723 0.4343 0.1112 0.028 Uiso 1 1 calc R U
H18C H 0.0276 0.3787 0.0483 0.028 Uiso 1 1 calc R U
C19 C 0.3169(11) 0.2463(14) 0.3454(7) 0.033(4) Uani 1 1 d . .
C20 C 0.3944(9) 0.1529(14) 0.3491(7) 0.038(4) Uani 1 1 d . .
H20A H 0.3714 0.0632 0.3420 0.056 Uiso 1 1 calc R U
H20B H 0.4229 0.1582 0.3905 0.056 Uiso 1 1 calc R U
H20C H 0.4408 0.1749 0.3174 0.056 Uiso 1 1 calc R U
C21 C 0.0955(12) 0.2474(17) 0.4721(10) 0.053(5) Uani 1 1 d . .
C22 C 0.1683(8) 0.1497(14) 0.4761(7) 0.031(3) Uani 1 1 d . .
H22A H 0.2126 0.1752 0.5086 0.047 Uiso 1 1 calc R U
H22B H 0.2006 0.1440 0.4360 0.047 Uiso 1 1 calc R U
H22C H 0.1412 0.0638 0.4863 0.047 Uiso 1 1 calc R U
N1 N 0.0646(6) 0.6698(9) 0.2706(5) 0.0141(11) Uani 1 1 d . .
N2 N -0.0035(6) 0.9147(10) 0.3068(5) 0.015(2) Uani 1 1 d . .
N3 N -0.0361(6) 0.8211(9) 0.1868(5) 0.0141(11) Uani 1 1 d . .
N4 N 0.2681(6) 0.1758(9) 0.1405(5) 0.014(2) Uani 1 1 d . .
N5 N 0.2322(6) 0.0869(9) 0.0189(5) 0.015(2) Uani 1 1 d . .
N6 N 0.1649(6) 0.3307(10) 0.0580(5) 0.0141(11) Uani 1 1 d . .
N7 N 0.2548(10) 0.3149(12) 0.3417(7) 0.041(3) Uani 1 1 d . .
N8 N 0.0370(11) 0.3234(16) 0.4728(9) 0.077(6) Uani 1 1 d . .
Ge1 Ge 0.09237(7) 0.86079(13) 0.23460(6) 0.0145(3) Uani 1 1 d . .
Ge2 Ge 0.13610(7) 0.13819(12) 0.09399(6) 0.0139(3) Uani 1 1 d . .
Cl1 Cl 0.25200(18) 0.8662(3) 0.32626(15) 0.0209(7) Uani 1 1 d . .
Cl2 Cl 0.19520(17) 0.7469(3) 0.12409(18) 0.0232(8) Uani 1 1 d . .
Cl3 Cl -0.02230(17) 0.1336(3) 0.00807(15) 0.0186(6) Uani 1 1 d . .
Cl4 Cl 0.03473(18) 0.2506(3) 0.20194(18) 0.0234(8) Uani 1 1 d . .

loop_
_atom_site_aniso_label
_atom_site_aniso_U_11
_atom_site_aniso_U_22
_atom_site_aniso_U_33
_atom_site_aniso_U_23
_atom_site_aniso_U_13
_atom_site_aniso_U_12
C1 0.017(6) 0.030(8) 0.015(8) 0.016(7) -0.005(6) -0.012(6)
C2 0.012(5) 0.026(7) 0.017(8) 0.002(6) 0.008(5) -0.004(5)
C3 0.013(5) 0.023(6) 0.013(7) -0.004(6) 0.004(5) 0.006(5)
C4 0.003(4) 0.020(5) 0.018(6) 0.003(5) 0.005(4) 0.000(4)
C5 0.025(6) 0.010(6) 0.020(8) -0.003(5) 0.003(6) -0.002(5)
C6 0.020(5) 0.005(5) 0.015(6) -0.001(6) -0.001(6) 0.008(4)
C7 0.014(5) 0.016(6) 0.034(9) 0.001(6) 0.002(5) 0.011(5)
C8 0.019(6) 0.023(7) 0.029(9) -0.021(6) 0.002(6) -0.005(5)
C9 0.017(5) 0.031(8) 0.012(7) 0.003(6) 0.001(5) 0.005(5)
C10 0.015(5) 0.014(5) 0.020(7) -0.008(6) -0.001(5) -0.001(5)
C11 0.019(5) 0.018(6) 0.005(6) 0.003(5) 0.003(5) 0.002(5)
C12 0.015(6) 0.028(8) 0.013(8) 0.008(7) -0.001(5) 0.002(5)
C13 0.014(5) 0.011(6) 0.018(7) -0.003(5) 0.003(5) 0.000(5)
C14 0.008(4) 0.023(6) 0.023(6) 0.002(6) 0.003(5) -0.009(4)
C15 0.007(5) 0.020(7) 0.022(8) -0.013(6) 0.006(5) -0.003(5)
C16 0.009(4) 0.027(7) 0.014(6) -0.002(5) -0.008(4) 0.003(4)
C17 0.014(5) 0.028(7) 0.027(8) -0.003(7) -0.005(6) 0.007(5)
C18 0.020(4) 0.011(5) 0.024(5) 0.004(4) 0.002(4) 0.006(4)
C19 0.057(9) 0.032(10) 0.009(7) 0.006(6) -0.001(7) -0.008(9)
C20 0.045(8) 0.035(8) 0.033(9) -0.007(8) -0.003(7) -0.010(8)
C21 0.060(10) 0.039(11) 0.060(15) -0.016(9) -0.013(10) -0.015(10)
C22 0.032(6) 0.036(8) 0.026(8) -0.001(7) 0.006(6) -0.002(7)
N1 0.010(2) 0.014(3) 0.019(3) 0.003(2) -0.001(2) -0.0013(18)
N2 0.010(4) 0.020(6) 0.015(6) 0.004(5) 0.004(4) 0.001(4)
N3 0.010(2) 0.014(3) 0.019(3) 0.003(2) -0.001(2) -0.0013(18)
N4 0.017(4) 0.017(5) 0.009(5) -0.004(4) -0.008(4) -0.002(4)
N5 0.014(4) 0.016(5) 0.016(6) 0.011(5) -0.002(4) -0.007(4)
N6 0.010(2) 0.014(3) 0.019(3) 0.003(2) -0.001(2) -0.0013(18)
N7 0.069(8) 0.025(6) 0.030(8) 0.001(6) 0.004(7) -0.005(7)
N8 0.073(10) 0.050(10) 0.109(17) -0.028(10) -0.046(11) 0.013(9)
Ge1 0.0115(5) 0.0151(6) 0.0170(7) 0.0005(9) 0.0002(5) -0.0015(5)
Ge2 0.0115(5) 0.0143(6) 0.0158(7) -0.0008(9) -0.0001(5) -0.0001(5)
Cl1 0.0173(12) 0.0213(16) 0.0241(18) 0.0031(16) -0.0013(12) -0.0019(14)
Cl2 0.0217(12) 0.0211(19) 0.027(2) 0.0006(14) 0.0003(12) 0.0036(16)
Cl3 0.0129(11) 0.0230(15) 0.0201(17) -0.0006(16) 0.0015(12) 0.0017(13)
Cl4 0.0202(12) 0.0232(19) 0.027(2) -0.0001(14) 0.0003(13) -0.0001(16)

loop_
_atom_type_symbol
_atom_type_description
_atom_type_scat_dispersion_real
_atom_type_scat_dispersion_imag
_atom_type_scat_source
C C 0.0033 0.0016 'International Tables Vol C Tables 4.2.6.8 and 6.1.1.4'
H H 0.0000 0.0000 'International Tables Vol C Tables 4.2.6.8 and 6.1.1.4'
N N 0.0061 0.0033 'International Tables Vol C Tables 4.2.6.8 and 6.1.1.4'
Ge Ge 0.1547 1.8001 'International Tables Vol C Tables 4.2.6.8 and 6.1.1.4'
Cl Cl 0.1484 0.1585 'International Tables Vol C Tables 4.2.6.8 and 6.1.1.4'

loop_
_geom_angle_atom_site_label_1
_geom_angle_atom_site_label_2
_geom_angle_atom_site_label_3
_geom_angle
C2 C1 N1 110.8(10)
N2 C2 C1 109.7(9)
N2 C3 C4 108.3(9)
N3 C4 C3 110.2(7)
N3 C5 C6 109.4(10)
N1 C6 C5 110.0(9)
N4 C10 C11 109.8(8)
N5 C11 C10 111.7(9)
N5 C12 C13 111.0(10)
N6 C13 C12 111.5(10)
C15 C14 N6 110.3(9)
C14 C15 N4 109.9(10)
N7 C19 C20 177.5(16)
N8 C21 C22 176(2)
C7 N1 C1 109.1(10)
C7 N1 C6 109.1(9)
C1 N1 C6 110.8(9)
C7 N1 Ge1 112.2(7)
C1 N1 Ge1 104.6(7)
C6 N1 Ge1 111.0(7)
C3 N2 C2 112.4(8)
C3 N2 C8 108.6(9)
C2 N2 C8 110.8(11)
C3 N2 Ge1 104.3(7)
C2 N2 Ge1 111.6(7)
C8 N2 Ge1 109.0(6)
C5 N3 C9 110.5(9)
C5 N3 C4 111.1(9)
C9 N3 C4 109.5(8)
C5 N3 Ge1 105.3(7)
C9 N3 Ge1 110.3(7)
C4 N3 Ge1 110.1(7)
C16 N4 C10 110.8(9)
C16 N4 C15 111.1(9)
C10 N4 C15 111.9(9)
C16 N4 Ge2 108.5(6)
C10 N4 Ge2 111.0(7)
C15 N4 Ge2 103.3(7)
C17 N5 C12 111.3(11)
C17 N5 C11 110.6(9)
C12 N5 C11 112.8(8)
C17 N5 Ge2 108.3(7)
C12 N5 Ge2 110.7(7)
C11 N5 Ge2 102.8(7)
C13 N6 C18 110.0(9)
C13 N6 C14 110.9(9)
C18 N6 C14 109.0(9)
C13 N6 Ge2 105.5(7)
C18 N6 Ge2 110.6(7)
C14 N6 Ge2 110.9(7)
N1 Ge1 N2 81.2(4)
N1 Ge1 N3 80.9(3)
N2 Ge1 N3 80.8(4)
N6 Ge2 N4 80.6(3)
N6 Ge2 N5 80.1(4)
N4 Ge2 N5 80.1(4)

loop_
_geom_bond_atom_site_label_1
_geom_bond_atom_site_label_2
_geom_bond_distance
C1 C2 1.503(18)
C1 N1 1.516(16)
C2 N2 1.500(15)
C3 N2 1.496(14)
C3 C4 1.510(16)
C4 N3 1.500(13)
C5 N3 1.469(15)
C5 C6 1.523(18)
C6 N1 1.522(14)
C7 N1 1.489(13)
C8 N2 1.505(14)
C9 N3 1.500(15)
C10 N4 1.486(14)
C10 C11 1.495(16)
C11 N5 1.485(13)
C12 N5 1.481(15)
C12 C13 1.500(17)
C13 N6 1.479(16)
C14 C15 1.487(19)
C14 N6 1.527(14)
C15 N4 1.510(15)
C16 N4 1.483(15)
C17 N5 1.473(15)
C18 N6 1.499(13)
C19 N7 1.136(17)
C19 C20 1.47(2)
C21 N8 1.14(2)
C21 C22 1.44(2)
N1 Ge1 2.124(10)
N2 Ge1 2.147(10)
N3 Ge1 2.154(9)
N4 Ge2 2.181(9)
N5 Ge2 2.187(10)
N6 Ge2 2.140(10)

loop_
_geom_torsion_atom_site_label_1
_geom_torsion_atom_site_label_2
_geom_torsion_atom_site_label_3
_geom_torsion_atom_site_label_4
_geom_torsion
N1 C1 C2 N2 -46.2(14)
N2 C3 C4 N3 -51.8(12)
N3 C5 C6 N1 -47.5(12)
N4 C10 C11 N5 50.5(13)
N5 C12 C13 N6 45.3(14)
N6 C14 C15 N4 49.2(12)
C2 C1 N1 C7 170.9(10)
C2 C1 N1 C6 -69.0(12)
C2 C1 N1 Ge1 50.7(11)
C5 C6 N1 C7 -105.5(11)
C5 C6 N1 C1 134.4(10)
C5 C6 N1 Ge1 18.7(11)
C4 C3 N2 C2 -67.2(12)
C4 C3 N2 C8 169.8(9)
C4 C3 N2 Ge1 53.8(9)
C1 C2 N2 C3 134.7(10)
C1 C2 N2 C8 -103.6(11)
C1 C2 N2 Ge1 18.0(12)
C6 C5 N3 C9 170.7(8)
C6 C5 N3 C4 -67.6(12)
C6 C5 N3 Ge1 51.6(10)
C3 C4 N3 C5 138.8(10)
C3 C4 N3 C9 -98.9(11)
C3 C4 N3 Ge1 22.6(11)
C11 C10 N4 C16 100.6(11)
C11 C10 N4 C15 -134.8(10)
C11 C10 N4 Ge2 -20.0(11)
C14 C15 N4 C16 -169.4(8)
C14 C15 N4 C10 66.2(11)
C14 C15 N4 Ge2 -53.2(9)
C13 C12 N5 C17 103.8(11)
C13 C12 N5 C11 -131.3(10)
C13 C12 N5 Ge2 -16.6(12)
C10 C11 N5 C17 -168.4(10)
C10 C11 N5 C12 66.3(13)
C10 C11 N5 Ge2 -53.0(10)
C12 C13 N6 C18 -169.4(10)
C12 C13 N6 C14 70.0(12)
C12 C13 N6 Ge2 -50.1(10)
C15 C14 N6 C13 -135.8(10)
C15 C14 N6 C18 103.0(11)
C15 C14 N6 Ge2 -19.0(11)
